data_4021813
loop_
_publ_author_name
'Shohei Sase'
'Naokazu Kano'
'Takayuki Kawashima'

_publ_contact_author_address
;
Department of Chemistry, Graduate School of Science,
The University of Tokyo,
7-3-1 Hongo, Bunkyo-ku, Tokyo, 113-0033, Japan
;
_publ_contact_author_email takayuki@chem.s.u-tokyo.ac.jp
_publ_contact_author_fax +81-5800-6899
_publ_contact_author_name 'Takayuki Kawashima'
_publ_contact_author_phone +81-5800-6899
_publ_section_title
;
 Pentacoordinate 1H-Phosphirenes: Reactivity, Bonding Properties,
 and Substituent Effects on Their Structures and Thermal Stability
;
_journal_name_full 'Journal of Organic Chemistry'
_journal_page_first 5448
_journal_page_last 5456
_journal_paper_doi 10.1021/jo060358z
_journal_volume 71
_journal_year 2006
_chemical_formula_moiety 'C26 H15 Cl4 O2 P'
_chemical_formula_sum 'C26 H15 Cl4 O2 P'
_chemical_formula_weight 532.15
_chemical_name_common 'compound 4a'
_chemical_name_systematic
; 
 ? 
;
_space_group_IT_number 2
_space_group_name_Hall '-P 1'
_space_group_name_H-M_alt 'P -1'
_symmetry_cell_setting triclinic
_symmetry_space_group_name_Hall '-P 1'
_symmetry_space_group_name_H-M 'P -1'
_atom_sites_solution_hydrogens geom
_atom_sites_solution_primary direct
_atom_sites_solution_secondary difmap
_audit_creation_method SHELXL-97
_cell_angle_alpha 70.756(17)
_cell_angle_beta 74.706(18)
_cell_angle_gamma 61.338(15)
_cell_formula_units_Z 2
_cell_length_a 10.049(3)
_cell_length_b 10.577(3)
_cell_length_c 13.329(5)
_cell_measurement_reflns_used 3440
_cell_measurement_temperature 120(2)
_cell_measurement_theta_max 27.4835
_cell_measurement_theta_min 3.0910
_cell_volume 1164.1(7)
_computing_cell_refinement 'CrystalClear (Rigaku Corp., 2000)'
_computing_data_collection 'CrystalClear (Rigaku Corp., 2000)'
_computing_data_reduction 'CrystalClear (Rigaku Corp., 2000)'
_computing_structure_refinement 'SHELXL-97 (Sheldrick, 1997)'
_computing_structure_solution 'SHELXS-97 (Sheldrick, 1990)'
_diffrn_ambient_temperature 120(2)
_diffrn_detector_area_resol_mean 14.6306
_diffrn_measured_fraction_theta_full 0.965
_diffrn_measured_fraction_theta_max 0.965
_diffrn_measurement_details
;
scan:
    Number of images: 600
               Slice: -70.0000 - 110.0000
         Image width: 0.3000
            Exp time: 15.0000
       Rotation axis: Omega
               Omega: 0.0000
                 Chi: 45.0000
                 Phi: 0.0000
                 XTD: 44.9427
              2theta: 19.5586
scan:
    Number of images: 600
               Slice: -70.0000 - 110.0000
         Image width: 0.3000
            Exp time: 15.0000
       Rotation axis: Omega
               Omega: 0.0000
                 Chi: 45.0000
                 Phi: 90.0000
                 XTD: 44.9427
              2theta: 19.5586

;
_diffrn_measurement_device
;
Mercury CCD (2x2 bin mode)
;
_diffrn_measurement_device_details
;
AFC8: Eulerian 3-circle
;
_diffrn_measurement_method dtprofit.ref
_diffrn_orient_matrix_type d*Trek
_diffrn_orient_matrix_UB_11 -0.0797
_diffrn_orient_matrix_UB_12 0.0106
_diffrn_orient_matrix_UB_13 0.0813
_diffrn_orient_matrix_UB_21 -0.0166
_diffrn_orient_matrix_UB_22 0.0605
_diffrn_orient_matrix_UB_23 -0.0915
_diffrn_orient_matrix_UB_31 -0.0184
_diffrn_orient_matrix_UB_32 -0.0746
_diffrn_orient_matrix_UB_33 -0.0227
_diffrn_radiation_detector CCD
_diffrn_radiation_monochromator graphite
_diffrn_radiation_source 'fine-focus sealed tube'
_diffrn_radiation_type MoK\a
_diffrn_radiation_wavelength 0.71070
_diffrn_reflns_av_R_equivalents 0.0140
_diffrn_reflns_av_sigmaI/netI 0.0390
_diffrn_reflns_limit_h_max 11
_diffrn_reflns_limit_h_min -11
_diffrn_reflns_limit_k_max 12
_diffrn_reflns_limit_k_min -11
_diffrn_reflns_limit_l_max 15
_diffrn_reflns_limit_l_min -15
_diffrn_reflns_number 7179
_diffrn_reflns_reduction_process 'Lp corrections applied'
_diffrn_reflns_theta_full 25.00
_diffrn_reflns_theta_max 25.00
_diffrn_reflns_theta_min 3.09
_diffrn_source_current 40.0000
_diffrn_source_power 2.0000
_diffrn_source_voltage 50.0000
_exptl_absorpt_coefficient_mu 0.601
_exptl_absorpt_correction_T_max 0.9424
_exptl_absorpt_correction_T_min 0.7145
_exptl_absorpt_correction_type multi-scan
_exptl_absorpt_process_details
;
Jacobson, R. Private communication (1988)
;
_exptl_crystal_colour Colorless
_exptl_crystal_density_diffrn 1.518
_exptl_crystal_density_method 'not measured'
_exptl_crystal_description Platelet
_exptl_crystal_F_000 540
_exptl_crystal_size_max 0.60
_exptl_crystal_size_mid 0.30
_exptl_crystal_size_min 0.10
_refine_diff_density_max 0.264
_refine_diff_density_min -0.318
_refine_diff_density_rms 0.049
_refine_ls_extinction_method none
_refine_ls_goodness_of_fit_ref 1.036
_refine_ls_hydrogen_treatment riding
_refine_ls_matrix_type full
_refine_ls_number_parameters 298
_refine_ls_number_reflns 3947
_refine_ls_number_restraints 0
_refine_ls_restrained_S_all 1.036
_refine_ls_R_factor_all 0.0374
_refine_ls_R_factor_gt 0.0307
_refine_ls_shift/su_max 0.000
_refine_ls_shift/su_mean 0.000
_refine_ls_structure_factor_coef Fsqd
_refine_ls_weighting_details 'calc w=1/[\s^2^(Fo^2^)+(0.0390P)^2^+0.2741P] where P=(Fo^2^+2Fc^2^)/3'
_refine_ls_weighting_scheme calc
_refine_ls_wR_factor_gt 0.0749
_refine_ls_wR_factor_ref 0.0790
_reflns_number_gt 3379
_reflns_number_total 3947
_reflns_threshold_expression >2sigma(I)
_cod_data_source_file jo060358zsi20060517_064554.cif
_cod_database_code 4021813

loop_
_symmetry_equiv_pos_as_xyz
'x, y, z'
'-x, -y, -z'

loop_
_atom_site_label
_atom_site_type_symbol
_atom_site_fract_x
_atom_site_fract_y
_atom_site_fract_z
_atom_site_U_iso_or_equiv
_atom_site_adp_type
_atom_site_occupancy
_atom_site_symmetry_multiplicity
_atom_site_calc_flag
_atom_site_refinement_flags
P1 P 0.76845(5) 0.12349(5) 0.25750(4) 0.01758(13) Uani 1 1 d .
C2 C 0.8338(2) 0.1585(2) 0.34894(15) 0.0189(4) Uani 1 1 d .
C1 C 0.9435(2) 0.1118(2) 0.26734(15) 0.0191(4) Uani 1 1 d .
C3 C 0.7666(2) -0.0551(2) 0.29460(15) 0.0192(4) Uani 1 1 d .
C4 C 0.8018(2) 0.2237(2) 0.43861(15) 0.0193(4) Uani 1 1 d .
C5 C 0.6532(2) 0.2779(2) 0.49058(16) 0.0251(5) Uani 1 1 d .
H1 H 0.5756 0.2707 0.4678 0.030 Uiso 1 1 calc R
C6 C 0.6172(2) 0.3420(2) 0.57470(16) 0.0284(5) Uani 1 1 d .
H2 H 0.5153 0.3781 0.6098 0.034 Uiso 1 1 calc R
C7 C 0.7289(2) 0.3539(2) 0.60821(16) 0.0272(5) Uani 1 1 d .
H3 H 0.7037 0.3992 0.6657 0.033 Uiso 1 1 calc R
C8 C 0.8779(2) 0.2996(2) 0.55773(16) 0.0275(5) Uani 1 1 d .
H4 H 0.9548 0.3070 0.5812 0.033 Uiso 1 1 calc R
C9 C 0.9152(2) 0.2348(2) 0.47348(16) 0.0230(4) Uani 1 1 d .
H5 H 1.0175 0.1979 0.4392 0.028 Uiso 1 1 calc R
C10 C 1.0995(2) 0.0917(2) 0.22089(15) 0.0184(4) Uani 1 1 d .
C11 C 1.2159(2) 0.0277(2) 0.28534(16) 0.0226(4) Uani 1 1 d .
H6 H 1.1937 -0.0004 0.3610 0.027 Uiso 1 1 calc R
C12 C 1.3640(2) 0.0053(2) 0.23869(18) 0.0272(5) Uani 1 1 d .
H7 H 1.4438 -0.0406 0.2822 0.033 Uiso 1 1 calc R
C13 C 1.3950(2) 0.0499(2) 0.12881(18) 0.0287(5) Uani 1 1 d .
H8 H 1.4959 0.0365 0.0972 0.034 Uiso 1 1 calc R
C14 C 1.2805(2) 0.1138(2) 0.06473(17) 0.0269(5) Uani 1 1 d .
H9 H 1.3025 0.1452 -0.0107 0.032 Uiso 1 1 calc R
C15 C 1.1335(2) 0.1321(2) 0.11009(16) 0.0227(4) Uani 1 1 d .
H10 H 1.0558 0.1723 0.0656 0.027 Uiso 1 1 calc R
C16 C 0.6278(2) 0.2511(2) 0.09235(15) 0.0179(4) Uani 1 1 d .
C17 C 0.5947(2) 0.2925(2) -0.01053(15) 0.0200(4) Uani 1 1 d .
C18 C 0.4406(2) 0.3740(2) -0.02746(15) 0.0217(4) Uani 1 1 d .
C19 C 0.3267(2) 0.4103(2) 0.05786(16) 0.0216(4) Uani 1 1 d .
C20 C 0.3633(2) 0.3652(2) 0.16270(15) 0.0196(4) Uani 1 1 d .
C21 C 0.5147(2) 0.2870(2) 0.17773(15) 0.0189(4) Uani 1 1 d .
C22 C 0.8239(2) -0.1428(2) 0.22147(17) 0.0252(5) Uani 1 1 d .
H11 H 0.8599 -0.1064 0.1497 0.030 Uiso 1 1 calc R
C23 C 0.8286(2) -0.2839(2) 0.2531(2) 0.0349(5) Uani 1 1 d .
H12 H 0.8670 -0.3433 0.2027 0.042 Uiso 1 1 calc R
C24 C 0.7775(2) -0.3379(2) 0.35751(19) 0.0346(6) Uani 1 1 d .
H13 H 0.7816 -0.4346 0.3790 0.042 Uiso 1 1 calc R
C25 C 0.7208(2) -0.2517(2) 0.43053(18) 0.0325(5) Uani 1 1 d .
H14 H 0.6856 -0.2892 0.5023 0.039 Uiso 1 1 calc R
C26 C 0.7147(2) -0.1108(2) 0.40000(16) 0.0261(5) Uani 1 1 d .
H15 H 0.6752 -0.0518 0.4507 0.031 Uiso 1 1 calc R
Cl1 Cl 0.74085(6) 0.24389(5) -0.11229(4) 0.02655(14) Uani 1 1 d .
Cl2 Cl 0.39411(6) 0.42652(6) -0.15529(4) 0.03209(15) Uani 1 1 d .
Cl3 Cl 0.13837(6) 0.50863(6) 0.03576(4) 0.03111(15) Uani 1 1 d .
Cl4 Cl 0.22398(5) 0.40106(6) 0.27035(4) 0.02613(14) Uani 1 1 d .
O1 O 0.77071(14) 0.17529(14) 0.12289(10) 0.0197(3) Uani 1 1 d .
O2 O 0.57378(14) 0.23783(14) 0.27167(10) 0.0196(3) Uani 1 1 d .

loop_
_atom_site_aniso_label
_atom_site_aniso_U_11
_atom_site_aniso_U_22
_atom_site_aniso_U_33
_atom_site_aniso_U_23
_atom_site_aniso_U_13
_atom_site_aniso_U_12
P1 0.0161(3) 0.0205(3) 0.0154(3) -0.0029(2) -0.00371(19) -0.0074(2)
C2 0.0183(10) 0.0196(10) 0.0176(10) -0.0006(8) -0.0067(8) -0.0075(8)
C1 0.0206(11) 0.0171(10) 0.0178(10) 0.0001(8) -0.0061(8) -0.0076(9)
C3 0.0137(10) 0.0215(10) 0.0218(10) -0.0013(8) -0.0069(8) -0.0072(8)
C4 0.0199(11) 0.0187(10) 0.0169(10) -0.0011(8) -0.0064(8) -0.0063(8)
C5 0.0214(11) 0.0312(12) 0.0239(11) -0.0071(9) -0.0068(8) -0.0100(9)
C6 0.0259(12) 0.0307(12) 0.0235(11) -0.0088(9) -0.0020(9) -0.0073(10)
C7 0.0386(13) 0.0228(11) 0.0187(10) -0.0046(8) -0.0088(9) -0.0098(10)
C8 0.0335(13) 0.0264(11) 0.0277(11) -0.0034(9) -0.0135(9) -0.0141(10)
C9 0.0203(11) 0.0260(11) 0.0236(11) -0.0043(9) -0.0065(8) -0.0098(9)
C10 0.0166(10) 0.0173(10) 0.0222(10) -0.0055(8) -0.0015(8) -0.0081(8)
C11 0.0214(11) 0.0215(10) 0.0239(11) -0.0036(8) -0.0031(8) -0.0097(9)
C12 0.0165(11) 0.0253(11) 0.0402(13) -0.0098(10) -0.0065(9) -0.0067(9)
C13 0.0221(12) 0.0262(11) 0.0408(13) -0.0142(10) 0.0075(9) -0.0146(10)
C14 0.0310(13) 0.0234(11) 0.0263(11) -0.0074(9) 0.0049(9) -0.0151(10)
C15 0.0248(11) 0.0184(10) 0.0235(11) -0.0041(8) -0.0035(8) -0.0086(9)
C16 0.0184(10) 0.0164(9) 0.0216(10) -0.0028(8) -0.0063(8) -0.0090(8)
C17 0.0277(11) 0.0170(10) 0.0198(10) -0.0030(8) -0.0049(8) -0.0132(9)
C18 0.0324(12) 0.0174(10) 0.0215(11) 0.0002(8) -0.0149(9) -0.0130(9)
C19 0.0223(11) 0.0155(10) 0.0313(11) -0.0025(8) -0.0143(9) -0.0079(9)
C20 0.0194(11) 0.0171(10) 0.0255(11) -0.0056(8) -0.0058(8) -0.0087(9)
C21 0.0230(11) 0.0164(10) 0.0205(10) -0.0025(8) -0.0090(8) -0.0091(9)
C22 0.0214(11) 0.0273(11) 0.0268(11) -0.0063(9) -0.0025(9) -0.0106(9)
C23 0.0321(13) 0.0256(12) 0.0486(15) -0.0111(11) -0.0085(11) -0.0106(10)
C24 0.0307(13) 0.0256(12) 0.0493(15) 0.0036(11) -0.0159(11) -0.0162(10)
C25 0.0270(12) 0.0380(13) 0.0315(12) 0.0082(10) -0.0101(10) -0.0208(11)
C26 0.0231(11) 0.0323(12) 0.0235(11) -0.0027(9) -0.0053(9) -0.0136(10)
Cl1 0.0360(3) 0.0272(3) 0.0173(3) -0.0051(2) -0.0032(2) -0.0145(2)
Cl2 0.0440(3) 0.0329(3) 0.0251(3) -0.0010(2) -0.0198(2) -0.0172(3)
Cl3 0.0261(3) 0.0267(3) 0.0421(3) -0.0062(2) -0.0201(2) -0.0060(2)
Cl4 0.0192(3) 0.0286(3) 0.0304(3) -0.0102(2) -0.0036(2) -0.0080(2)
O1 0.0186(7) 0.0245(7) 0.0159(7) -0.0026(6) -0.0040(5) -0.0097(6)
O2 0.0160(7) 0.0239(7) 0.0179(7) -0.0052(6) -0.0056(5) -0.0059(6)

loop_
_atom_type_symbol
_atom_type_description
_atom_type_scat_dispersion_real
_atom_type_scat_dispersion_imag
_atom_type_scat_source
C C 0.0033 0.0016 'International Tables Vol C Tables 4.2.6.8 and 6.1.1.4'
H H 0.0000 0.0000 'International Tables Vol C Tables 4.2.6.8 and 6.1.1.4'
Cl Cl 0.1484 0.1585 'International Tables Vol C Tables 4.2.6.8 and 6.1.1.4'
O O 0.0106 0.0060 'International Tables Vol C Tables 4.2.6.8 and 6.1.1.4'
P P 0.1023 0.0942 'International Tables Vol C Tables 4.2.6.8 and 6.1.1.4'

loop_
_geom_angle_atom_site_label_1
_geom_angle_atom_site_label_2
_geom_angle_atom_site_label_3
_geom_angle
O1 P1 C2 135.55(8)
O1 P1 O2 89.53(7)
C2 P1 O2 102.69(8)
O1 P1 C1 100.51(8)
C2 P1 C1 45.97(9)
O2 P1 C1 141.55(8)
O1 P1 C3 103.90(8)
C2 P1 C3 115.20(9)
O2 P1 C3 100.53(8)
C1 P1 C3 112.56(9)
C1 C2 C4 141.74(18)
C1 C2 P1 67.24(12)
C4 C2 P1 149.69(15)
C2 C1 C10 142.19(18)
C2 C1 P1 66.79(11)
C10 C1 P1 150.37(15)
C22 C3 C26 119.15(18)
C22 C3 P1 120.92(15)
C26 C3 P1 119.83(15)
C5 C4 C9 118.89(18)
C5 C4 C2 118.67(17)
C9 C4 C2 122.44(17)
C6 C5 C4 120.74(19)
C6 C5 H1 119.6
C4 C5 H1 119.6
C5 C6 C7 120.2(2)
C5 C6 H2 119.9
C7 C6 H2 119.9
C6 C7 C8 119.84(19)
C6 C7 H3 120.1
C8 C7 H3 120.1
C9 C8 C7 120.40(19)
C9 C8 H4 119.8
C7 C8 H4 119.8
C8 C9 C4 119.94(19)
C8 C9 H5 120.0
C4 C9 H5 120.0
C15 C10 C11 119.51(18)
C15 C10 C1 119.23(17)
C11 C10 C1 121.22(17)
C12 C11 C10 119.92(19)
C12 C11 H6 120.0
C10 C11 H6 120.0
C13 C12 C11 119.87(19)
C13 C12 H7 120.1
C11 C12 H7 120.1
C14 C13 C12 120.49(19)
C14 C13 H8 119.8
C12 C13 H8 119.8
C13 C14 C15 120.1(2)
C13 C14 H9 119.9
C15 C14 H9 119.9
C14 C15 C10 120.04(19)
C14 C15 H10 120.0
C10 C15 H10 120.0
O1 C16 C17 125.61(17)
O1 C16 C21 112.25(16)
C17 C16 C21 122.12(18)
C16 C17 C18 117.72(18)
C16 C17 Cl1 119.50(15)
C18 C17 Cl1 122.78(15)
C19 C18 C17 120.41(18)
C19 C18 Cl2 120.43(15)
C17 C18 Cl2 119.15(16)
C18 C19 C20 120.81(18)
C18 C19 Cl3 119.74(15)
C20 C19 Cl3 119.43(16)
C21 C20 C19 118.05(18)
C21 C20 Cl4 120.26(15)
C19 C20 Cl4 121.66(15)
O2 C21 C20 127.08(18)
O2 C21 C16 112.05(16)
C20 C21 C16 120.86(18)
C3 C22 C23 120.2(2)
C3 C22 H11 119.9
C23 C22 H11 119.9
C24 C23 C22 120.2(2)
C24 C23 H12 119.9
C22 C23 H12 119.9
C25 C24 C23 120.0(2)
C25 C24 H13 120.0
C23 C24 H13 120.0
C24 C25 C26 120.4(2)
C24 C25 H14 119.8
C26 C25 H14 119.8
C25 C26 C3 120.1(2)
C25 C26 H15 120.0
C3 C26 H15 120.0
C16 O1 P1 112.90(11)
C21 O2 P1 111.63(12)

loop_
_geom_bond_atom_site_label_1
_geom_bond_atom_site_label_2
_geom_bond_distance
P1 O1 1.6918(14)
P1 C2 1.7343(19)
P1 O2 1.7354(14)
P1 C1 1.740(2)
P1 C3 1.796(2)
C2 C1 1.357(3)
C2 C4 1.461(3)
C1 C10 1.464(3)
C3 C22 1.389(3)
C3 C26 1.398(3)
C4 C5 1.391(3)
C4 C9 1.405(3)
C5 C6 1.378(3)
C5 H1 0.9500
C6 C7 1.383(3)
C6 H2 0.9500
C7 C8 1.387(3)
C7 H3 0.9500
C8 C9 1.382(3)
C8 H4 0.9500
C9 H5 0.9500
C10 C15 1.392(3)
C10 C11 1.397(3)
C11 C12 1.389(3)
C11 H6 0.9500
C12 C13 1.382(3)
C12 H7 0.9500
C13 C14 1.379(3)
C13 H8 0.9500
C14 C15 1.384(3)
C14 H9 0.9500
C15 H10 0.9500
C16 O1 1.364(2)
C16 C17 1.374(3)
C16 C21 1.385(3)
C17 C18 1.403(3)
C17 Cl1 1.716(2)
C18 C19 1.389(3)
C18 Cl2 1.725(2)
C19 C20 1.407(3)
C19 Cl3 1.719(2)
C20 C21 1.372(3)
C20 Cl4 1.718(2)
C21 O2 1.363(2)
C22 C23 1.391(3)
C22 H11 0.9500
C23 C24 1.381(3)
C23 H12 0.9500
C24 C25 1.377(3)
C24 H13 0.9500
C25 C26 1.385(3)
C25 H14 0.9500
C26 H15 0.9500

loop_
_geom_torsion_atom_site_label_1
_geom_torsion_atom_site_label_2
_geom_torsion_atom_site_label_3
_geom_torsion_atom_site_label_4
_geom_torsion
O1 P1 C2 C1 -51.46(15)
O2 P1 C2 C1 -154.01(11)
C3 P1 C2 C1 97.75(13)
O1 P1 C2 C4 114.3(3)
O2 P1 C2 C4 11.8(3)
C1 P1 C2 C4 165.8(3)
C3 P1 C2 C4 -96.5(3)
C4 C2 C1 C10 3.5(5)
P1 C2 C1 C10 172.0(3)
C4 C2 C1 P1 -168.4(3)
O1 P1 C1 C2 146.15(11)
O2 P1 C1 C2 43.43(17)
C3 P1 C1 C2 -103.87(13)
O1 P1 C1 C10 -23.9(3)
C2 P1 C1 C10 -170.0(3)
O2 P1 C1 C10 -126.6(3)
C3 P1 C1 C10 86.1(3)
O1 P1 C3 C22 24.63(17)
C2 P1 C3 C22 -133.69(16)
O2 P1 C3 C22 116.77(16)
C1 P1 C3 C22 -83.21(18)
O1 P1 C3 C26 -158.90(15)
C2 P1 C3 C26 42.78(18)
O2 P1 C3 C26 -66.76(16)
C1 P1 C3 C26 93.26(17)
C1 C2 C4 C5 168.1(2)
P1 C2 C4 C5 9.6(4)
C1 C2 C4 C9 -11.3(4)
P1 C2 C4 C9 -169.8(2)
C9 C4 C5 C6 0.2(3)
C2 C4 C5 C6 -179.20(18)
C4 C5 C6 C7 0.3(3)
C5 C6 C7 C8 -0.7(3)
C6 C7 C8 C9 0.6(3)
C7 C8 C9 C4 0.0(3)
C5 C4 C9 C8 -0.4(3)
C2 C4 C9 C8 179.02(18)
C2 C1 C10 C15 -137.7(3)
P1 C1 C10 C15 27.3(4)
C2 C1 C10 C11 44.8(4)
P1 C1 C10 C11 -150.3(2)
C15 C10 C11 C12 0.2(3)
C1 C10 C11 C12 177.71(18)
C10 C11 C12 C13 1.7(3)
C11 C12 C13 C14 -1.4(3)
C12 C13 C14 C15 -0.7(3)
C13 C14 C15 C10 2.6(3)
C11 C10 C15 C14 -2.3(3)
C1 C10 C15 C14 -179.90(18)
O1 C16 C17 C18 -178.18(16)
C21 C16 C17 C18 0.1(3)
O1 C16 C17 Cl1 1.7(3)
C21 C16 C17 Cl1 -179.99(14)
C16 C17 C18 C19 -0.2(3)
Cl1 C17 C18 C19 179.96(14)
C16 C17 C18 Cl2 -179.37(14)
Cl1 C17 C18 Cl2 0.8(2)
C17 C18 C19 C20 -0.5(3)
Cl2 C18 C19 C20 178.65(14)
C17 C18 C19 Cl3 -179.35(14)
Cl2 C18 C19 Cl3 -0.2(2)
C18 C19 C20 C21 1.2(3)
Cl3 C19 C20 C21 -179.93(14)
C18 C19 C20 Cl4 -176.82(14)
Cl3 C19 C20 Cl4 2.0(2)
C19 C20 C21 O2 177.75(17)
Cl4 C20 C21 O2 -4.2(3)
C19 C20 C21 C16 -1.3(3)
Cl4 C20 C21 C16 176.81(14)
O1 C16 C21 O2 0.0(2)
C17 C16 C21 O2 -178.56(16)
O1 C16 C21 C20 179.13(16)
C17 C16 C21 C20 0.6(3)
C26 C3 C22 C23 0.3(3)
P1 C3 C22 C23 176.77(15)
C3 C22 C23 C24 -0.5(3)
C22 C23 C24 C25 0.5(3)
C23 C24 C25 C26 -0.1(3)
C24 C25 C26 C3 -0.1(3)
C22 C3 C26 C25 0.1(3)
P1 C3 C26 C25 -176.47(15)
C17 C16 O1 P1 -172.53(15)
C21 C16 O1 P1 9.00(19)
C2 P1 O1 C16 -119.37(15)
O2 P1 O1 C16 -11.60(12)
C1 P1 O1 C16 -154.26(13)
C3 P1 O1 C16 89.13(13)
C20 C21 O2 P1 172.25(16)
C16 C21 O2 P1 -8.65(19)
O1 P1 O2 C21 11.49(12)
C2 P1 O2 C21 148.37(12)
C1 P1 O2 C21 117.93(15)
C3 P1 O2 C21 -92.56(13)

loop_
_cod_related_entry_id
_cod_related_entry_database
_cod_related_entry_code
1 ChemSpider 10019244
